data_7007787
loop_
_publ_author_name
'Fey, Natalie'
'Howell, James A. S.'
'Lovatt, Jonathan D.'
'Yates, Paul C.'
'Cunningham, Desmond'
'McArdle, Patrick'
'Gottlieb, Hugo E.'
'Coles, Simon J.'

_publ_section_title
;
 A molecular mechanics approach to mapping the conformational space of
 diaryl and triarylphosphines.
;
_journal_issue 46
_journal_name_full 'Dalton transactions (Cambridge, England : 2003)'
_journal_page_first 5464
_journal_page_last 5475
_journal_paper_doi 10.1039/b610123b
_journal_year 2006
_chemical_formula_analytical 'C 20 H 17 O 5 P 1 Cr 1'
_chemical_formula_sum 'C20 H17 Cr O5 P'
_chemical_formula_weight 420.31
_chemical_name_common Pentacarbonyl(methylbis(2-methylphenyl)phosphine)chromium
_chemical_name_systematic
;
Pentacarbonyl[methylbis(2-methylphenyl)phosphine]chromium
;
_space_group_IT_number 14
_symmetry_cell_setting monoclinic
_symmetry_space_group_name_Hall '-P 2yn'
_symmetry_space_group_name_H-M 'P 1 21/n 1'
_atom_sites_solution_hydrogens geom
_atom_sites_solution_primary direct
_atom_sites_solution_secondary difmap
_audit_creation_method SHELXL
_cell_angle_alpha 90.00
_cell_angle_beta 96.620(10)
_cell_angle_gamma 90.00
_cell_formula_units_Z 4
_cell_length_a 10.7630(10)
_cell_length_b 13.300(2)
_cell_length_c 14.2690(10)
_cell_measurement_reflns_used 25
_cell_measurement_temperature 293(2)
_cell_measurement_theta_max 28.0
_cell_measurement_theta_min 16.0
_cell_volume 2029.0(4)
_computing_cell_refinement 'Nonius Software'
_computing_data_collection 'Nonius Software'
_computing_data_reduction 'Nonius Software'
_computing_molecular_graphics 'ORTEX (McArdle 1994)'
_computing_structure_refinement 'SHELXL-93 (Sheldrick, 1993)'
_computing_structure_solution 'SHELXS-86 (Sheldrick, 1990)'
_diffrn_ambient_temperature 293(2)
_diffrn_measurement_device CAD4
_diffrn_measurement_method Theta/2*Theta
_diffrn_radiation_monochromator graphite
_diffrn_radiation_source 'fine-focus sealed tube'
_diffrn_radiation_type MoK\a
_diffrn_radiation_wavelength 0.71069
_diffrn_reflns_av_R_equivalents 0.0513
_diffrn_reflns_av_sigmaI/netI 0.0300
_diffrn_reflns_limit_h_max 15
_diffrn_reflns_limit_h_min 0
_diffrn_reflns_limit_k_max 18
_diffrn_reflns_limit_k_min 0
_diffrn_reflns_limit_l_max 19
_diffrn_reflns_limit_l_min -20
_diffrn_reflns_number 6371
_diffrn_reflns_theta_max 29.97
_diffrn_reflns_theta_min 2.10
_diffrn_standards_decay_% 0
_diffrn_standards_interval_time 30
_diffrn_standards_number 3
_exptl_absorpt_coefficient_mu 0.669
_exptl_crystal_colour Colourless
_exptl_crystal_density_diffrn 1.376
_exptl_crystal_description Block
_exptl_crystal_F_000 864
_exptl_crystal_size_max 0.65
_exptl_crystal_size_mid 0.55
_exptl_crystal_size_min 0.34
_refine_diff_density_max 0.499
_refine_diff_density_min -0.421
_refine_diff_density_rms 0.090
_refine_ls_extinction_method none
_refine_ls_goodness_of_fit_all 1.042
_refine_ls_goodness_of_fit_obs 1.140
_refine_ls_matrix_type full
_refine_ls_number_parameters 247
_refine_ls_number_reflns 5899
_refine_ls_number_restraints 0
_refine_ls_restrained_S_all 1.042
_refine_ls_restrained_S_obs 1.140
_refine_ls_R_factor_all 0.0580
_refine_ls_R_factor_obs 0.0443
_refine_ls_shift/esd_max -0.195
_refine_ls_shift/esd_mean 0.026
_refine_ls_structure_factor_coef Fsqd
_refine_ls_weighting_details 'w=1/[\s^2^(Fo^2^)+(0.1000P)^2^+0.0000P] where P=(Fo^2^+2Fc^2^)/3'
_refine_ls_weighting_scheme calc
_refine_ls_wR_factor_all 0.1425
_refine_ls_wR_factor_obs 0.1342
_reflns_number_observed 4419
_reflns_number_total 5899
_reflns_observed_criterion >2sigma(I)
_cod_data_source_file b610123b.txt
_cod_data_source_block 6e_jh55
_cod_depositor_comments
;
The following automatic conversions were performed:
'_symmetry_cell_setting' value 'Monoclinic' changed to 'monoclinic'
according to '/home/saulius/struct/CIF-dictionaries/cif_core.dic'
dictionary named 'cif_core.dic' version 2.4.1 from 2010-06-29.

Automatic conversion script
Id: cif_fix_enum 1527 2010-12-29 10:47:43Z saulius 

The following automatic conversions were performed:

'_refine_ls_weighting_scheme' value 'calc
w=1/[\s^2^(Fo^2^)+(0.1000P)^2^+0.0000P] where P=(Fo^2^+2Fc^2^)/3' was
changed to 'calc'. New tag '_refine_ls_weighting_details' was
created. The value of the new tag was set to
'w=1/[\s^2^(Fo^2^)+(0.1000P)^2^+0.0000P] where P=(Fo^2^+2Fc^2^)/3'.

Automatic conversion script
Id: cif_fix_values 3143 2015-03-26 13:38:13Z robertas 
;
_cod_original_sg_symbol_H-M P21/n
_cod_database_code 7007787

loop_
_symmetry_equiv_pos_as_xyz
'x, y, z'
'x+1/2, -y+1/2, z+1/2'
'-x, -y, -z'
'-x-1/2, y-1/2, -z-1/2'

loop_
_atom_site_aniso_label
_atom_site_aniso_U_11
_atom_site_aniso_U_22
_atom_site_aniso_U_33
_atom_site_aniso_U_23
_atom_site_aniso_U_13
_atom_site_aniso_U_12
Cr1 0.0502(2) 0.0556(2) 0.0509(2) 0.00204(10) 0.01173(11) 0.00735(10)
P1 0.0482(2) 0.0481(2) 0.0401(2) -0.00082(13) 0.00664(15) 0.00281(14)
O1 0.1071(13) 0.1047(13) 0.0811(10) -0.0348(9) 0.0228(9) -0.0184(10)
O3 0.0774(10) 0.1180(13) 0.1001(12) 0.0053(10) 0.0368(9) 0.0325(9)
O4 0.0924(11) 0.1012(12) 0.0981(11) 0.0456(10) 0.0354(9) 0.0190(9)
O5 0.148(2) 0.0857(11) 0.0914(11) 0.0315(9) 0.0258(12) 0.0361(11)
O2 0.0819(12) 0.162(2) 0.1111(14) -0.0372(14) 0.0067(11) -0.0381(13)
C1 0.0639(10) 0.0749(11) 0.0421(8) -0.0017(7) 0.0043(7) -0.0002(8)
C2 0.0517(8) 0.0551(8) 0.0402(7) 0.0040(6) 0.0052(6) -0.0005(6)
C3 0.0529(8) 0.0681(10) 0.0473(8) 0.0064(7) 0.0052(7) 0.0046(7)
C4 0.0525(9) 0.0974(15) 0.0671(11) 0.0122(10) 0.0079(8) -0.0024(9)
C5 0.0676(12) 0.0834(13) 0.0718(12) 0.0094(10) -0.0021(9) -0.0223(10)
C6 0.0786(12) 0.0631(10) 0.0542(9) 0.0066(8) -0.0042(8) -0.0123(9)
C7 0.0651(10) 0.0557(8) 0.0484(8) 0.0038(7) 0.0060(7) -0.0030(7)
C8 0.0654(11) 0.0763(12) 0.0730(11) 0.0001(10) 0.0204(9) 0.0170(9)
C9 0.0494(7) 0.0501(7) 0.0489(7) -0.0002(6) 0.0112(6) 0.0034(6)
C10 0.0525(8) 0.0570(9) 0.0562(8) 0.0056(7) 0.0063(7) 0.0070(7)
C11 0.0673(11) 0.0715(12) 0.0784(12) 0.0200(10) 0.0029(9) 0.0122(9)
C12 0.0747(12) 0.0570(10) 0.110(2) 0.0190(11) 0.0280(12) 0.0134(9)
C13 0.0754(12) 0.0507(9) 0.0882(13) -0.0037(9) 0.0283(10) -0.0015(8)
C14 0.0653(10) 0.0528(8) 0.0618(9) -0.0069(7) 0.0133(8) 0.0005(7)
C15 0.0760(12) 0.0738(11) 0.0584(10) -0.0015(9) -0.0130(9) 0.0028(10)
C16 0.0693(11) 0.0707(11) 0.0615(10) -0.0070(9) 0.0220(9) 0.0019(9)
C17 0.0573(10) 0.0945(15) 0.0699(12) -0.0049(10) 0.0125(9) -0.0009(10)
C18 0.0638(10) 0.0780(12) 0.0654(10) 0.0042(9) 0.0157(8) 0.0159(9)
C19 0.0551(9) 0.0775(12) 0.0672(11) 0.0087(9) 0.0201(8) 0.0078(8)
C20 0.0790(13) 0.0679(11) 0.0658(11) 0.0047(9) 0.0164(9) 0.0187(9)

loop_
_atom_site_label
_atom_site_type_symbol
_atom_site_fract_x
_atom_site_fract_y
_atom_site_fract_z
_atom_site_U_iso_or_equiv
_atom_site_thermal_displace_type
_atom_site_occupancy
_atom_site_calc_flag
_atom_site_refinement_flags
_atom_site_disorder_group
Cr1 Cr 0.02379(2) 0.78591(2) 0.94480(2) 0.05178(11) Uani 1 d . .
P1 P 0.19906(4) 0.72788(3) 0.86742(3) 0.04537(11) Uani 1 d . .
O1 O 0.1723(2) 0.91340(14) 1.09480(13) 0.0967(5) Uani 1 d . .
O3 O -0.2035(2) 0.85597(15) 1.02986(12) 0.0964(5) Uani 1 d . .
O4 O 0.0584(2) 0.61165(14) 1.08299(12) 0.0953(5) Uani 1 d . .
O5 O -0.0042(2) 0.95079(14) 0.79744(13) 0.1074(6) Uani 1 d . .
O2 O -0.1504(2) 0.6563(2) 0.81325(15) 0.1188(7) Uani 1 d . .
C1 C 0.1489(2) 0.70522(14) 0.74261(12) 0.0604(4) Uani 1 d . .
H1A H 0.1308 0.7682 0.7111 0.085 Uiso 1 calc R .
H1B H 0.0751 0.6641 0.7364 0.085 Uiso 1 calc R .
H1C H 0.2143 0.6714 0.7147 0.085 Uiso 1 calc R .
C2 C 0.33724(15) 0.80871(12) 0.86014(10) 0.0490(3) Uani 1 d . .
C3 C 0.4462(2) 0.77841(13) 0.82293(12) 0.0561(4) Uani 1 d . .
C4 C 0.5429(2) 0.8480(2) 0.82157(14) 0.0723(5) Uani 1 d . .
H4 H 0.6157 0.8288 0.7970 0.094 Uiso 1 calc R .
C5 C 0.5334(2) 0.9451(2) 0.85598(15) 0.0751(5) Uani 1 d . .
H5 H 0.5998 0.9897 0.8552 0.098 Uiso 1 calc R .
C6 C 0.4272(2) 0.97489(15) 0.89060(12) 0.0662(5) Uani 1 d . .
H6 H 0.4202 1.0400 0.9131 0.086 Uiso 1 calc R .
C7 C 0.3291(2) 0.90755(13) 0.89225(11) 0.0564(4) Uani 1 d . .
H7 H 0.2560 0.9287 0.9153 0.073 Uiso 1 calc R .
C8 C 0.4657(2) 0.6756(2) 0.78133(15) 0.0706(5) Uani 1 d . .
H8A H 0.4221 0.6720 0.7188 0.099 Uiso 1 calc R .
H8B H 0.4339 0.6249 0.8201 0.099 Uiso 1 calc R .
H8C H 0.5534 0.6646 0.7787 0.099 Uiso 1 calc R .
C9 C 0.25649(14) 0.60681(12) 0.91459(11) 0.0491(3) Uani 1 d . .
C10 C 0.3282(2) 0.59859(13) 1.00303(12) 0.0552(4) Uani 1 d . .
C11 C 0.3557(2) 0.5032(2) 1.0388(2) 0.0728(5) Uani 1 d . .
H11 H 0.4044 0.4972 1.0967(2) 0.095 Uiso 1 calc R .
C12 C 0.3141(2) 0.4176(2) 0.9921(2) 0.0791(6) Uani 1 d . .
H12 H 0.3334 0.3549 1.0187 0.103 Uiso 1 calc R .
C13 C 0.2436(2) 0.42477(14) 0.9055(2) 0.0700(5) Uani 1 d . .
H13 H 0.2157 0.3670 0.8728 0.091 Uiso 1 calc R .
C14 C 0.2146(2) 0.51894(13) 0.86758(13) 0.0595(4) Uani 1 d . .
H14 H 0.1662 0.5237 0.8094 0.077 Uiso 1 calc R .
C15 C 0.3761(2) 0.6883(2) 1.06064(14) 0.0710(5) Uani 1 d . .
H15A H 0.3088 0.7348 1.0651 0.099 Uiso 1 calc R .
H15B H 0.4409 0.7206 1.0308 0.099 Uiso 1 calc R .
H15C H 0.4091 0.6667 1.1227 0.099 Uiso 1 calc R .
C16 C 0.1190(2) 0.8661(2) 1.03588(14) 0.0661(4) Uani 1 d . .
C17 C -0.0824(2) 0.7039(2) 0.8626(2) 0.0735(5) Uani 1 d . .
C18 C -0.1176(2) 0.8286(2) 0.99706(14) 0.0684(5) Uani 1 d . .
C19 C 0.0457(2) 0.6758(2) 1.03072(14) 0.0656(4) Uani 1 d . .
C20 C 0.0062(2) 0.8903(2) 0.85456(14) 0.0703(5) Uani 1 d . .

loop_
_atom_type_symbol
_atom_type_description
_atom_type_scat_dispersion_real
_atom_type_scat_dispersion_imag
_atom_type_scat_source
C C 0.0033 0.0016 'International Tables Vol C Tables 4.2.6.8 and 6.1.1.4'
H H 0.0000 0.0000 'International Tables Vol C Tables 4.2.6.8 and 6.1.1.4'
O O 0.0106 0.0060 'International Tables Vol C Tables 4.2.6.8 and 6.1.1.4'
P P 0.1023 0.0942 'International Tables Vol C Tables 4.2.6.8 and 6.1.1.4'
Cr Cr 0.3209 0.6236 'International Tables Vol C Tables 4.2.6.8 and 6.1.1.4'

loop_
_geom_angle_atom_site_label_1
_geom_angle_atom_site_label_2
_geom_angle_atom_site_label_3
_geom_angle
_geom_angle_site_symmetry_1
_geom_angle_site_symmetry_3
_geom_angle_publ_flag
C18 Cr1 C17 87.74(10) . . ?
C18 Cr1 C20 91.52(9) . . ?
C17 Cr1 C20 89.70(10) . . ?
C18 Cr1 C16 87.48(9) . . ?
C17 Cr1 C16 174.41(9) . . ?
C20 Cr1 C16 93.34(9) . . ?
C18 Cr1 C19 91.33(8) . . ?
C17 Cr1 C19 88.68(10) . . ?
C20 Cr1 C19 176.67(8) . . ?
C16 Cr1 C19 88.52(9) . . ?
C18 Cr1 P1 176.25(7) . . ?
C17 Cr1 P1 88.86(7) . . ?
C20 Cr1 P1 86.87(6) . . ?
C16 Cr1 P1 95.98(6) . . ?
C19 Cr1 P1 90.18(5) . . ?
C9 P1 C1 105.28(8) . . ?
C9 P1 C2 107.07(7) . . ?
C1 P1 C2 101.00(8) . . ?
C9 P1 Cr1 111.21(5) . . ?
C1 P1 Cr1 109.83(7) . . ?
C2 P1 Cr1 121.00(5) . . ?
C7 C2 C3 118.8(2) . . ?
C7 C2 P1 116.55(13) . . ?
C3 C2 P1 124.62(13) . . ?
C4 C3 C2 118.2(2) . . ?
C4 C3 C8 117.1(2) . . ?
C2 C3 C8 124.6(2) . . ?
C5 C4 C3 121.7(2) . . ?
C4 C5 C6 120.0(2) . . ?
C5 C6 C7 119.6(2) . . ?
C2 C7 C6 121.6(2) . . ?
C14 C9 C10 118.7(2) . . ?
C14 C9 P1 118.98(13) . . ?
C10 C9 P1 121.81(12) . . ?
C11 C10 C9 118.2(2) . . ?
C11 C10 C15 118.6(2) . . ?
C9 C10 C15 123.13(15) . . ?
C12 C11 C10 122.6(2) . . ?
C11 C12 C13 119.6(2) . . ?
C12 C13 C14 119.3(2) . . ?
C9 C14 C13 121.6(2) . . ?
O1 C16 Cr1 176.2(2) . . ?
O2 C17 Cr1 177.5(2) . . ?
O3 C18 Cr1 179.0(2) . . ?
O4 C19 Cr1 178.7(2) . . ?
O5 C20 Cr1 177.5(2) . . ?

loop_
_geom_bond_atom_site_label_1
_geom_bond_atom_site_label_2
_geom_bond_distance
_geom_bond_site_symmetry_2
_geom_bond_publ_flag
Cr1 C18 1.859(2) . ?
Cr1 C17 1.888(2) . ?
Cr1 C20 1.888(2) . ?
Cr1 C16 1.889(2) . ?
Cr1 C19 1.907(2) . ?
Cr1 P1 2.4194(5) . ?
P1 C9 1.825(2) . ?
P1 C1 1.826(2) . ?
P1 C2 1.848(2) . ?
O1 C16 1.149(2) . ?
O3 C18 1.143(2) . ?
O4 C19 1.131(2) . ?
O5 C20 1.142(2) . ?
O2 C17 1.146(3) . ?
C2 C7 1.398(2) . ?
C2 C3 1.401(2) . ?
C3 C4 1.395(3) . ?
C3 C8 1.515(3) . ?
C4 C5 1.391(3) . ?
C5 C6 1.355(3) . ?
C6 C7 1.387(3) . ?
C9 C14 1.396(2) . ?
C9 C10 1.405(2) . ?
C10 C11 1.387(2) . ?
C10 C15 1.506(3) . ?
C11 C12 1.368(3) . ?
C12 C13 1.377(4) . ?
C13 C14 1.385(3) . ?
